data_7011052
loop_
_publ_author_name
'Alexandra M. Z. Slawin'
'Matthew Wainwright'
'J. Derek Woollins'

_publ_section_title
;
 The preparation and coordination chemistry of phosphorus(III)
 derivatives of dialkyl hydrazines
;
_journal_issue 4
_journal_name_full 'J. Chem. Soc., Dalton Trans.'
_journal_page_first 513
_journal_page_last 519
_journal_paper_doi 10.1039/b107072j
_journal_year 2002
_chemical_formula_moiety 'C28 H30 Cl2 N2 O4 P2 Pt'
_chemical_formula_sum 'C28 H30 Cl2 N2 O4 P2 Pt'
_chemical_formula_weight 786.47
_chemical_name_systematic
;
?
;
_space_group_IT_number 61
_symmetry_cell_setting orthorhombic
_symmetry_space_group_name_Hall '-P 2ac 2ab'
_symmetry_space_group_name_H-M 'P b c a'
_atom_sites_solution_hydrogens geom
_atom_sites_solution_primary direct
_atom_sites_solution_secondary difmap
_audit_creation_method SHELXL-97
_cell_angle_alpha 90.00
_cell_angle_beta 90.00
_cell_angle_gamma 90.00
_cell_formula_units_Z 8
_cell_length_a 8.7379(3)
_cell_length_b 17.2627(5)
_cell_length_c 40.8907(11)
_cell_measurement_reflns_used 169
_cell_measurement_temperature 293(2)
_cell_measurement_theta_max 168
_cell_measurement_theta_min 12
_cell_volume 6167.9(3)
_computing_cell_refinement SMART/SAINT
_computing_data_collection SMART
_computing_data_reduction SAINT
_computing_molecular_graphics SHELXTL
_computing_publication_material SHELXTL
_computing_structure_refinement 'SHELXL-97 (Sheldrick, 1997)'
_computing_structure_solution 'SHELXS-97 (Sheldrick, 1990)'
_diffrn_ambient_temperature 293(2)
_diffrn_detector_area_resol_mean 0.9
_diffrn_measured_fraction_theta_full 0.991
_diffrn_measured_fraction_theta_max 0.991
_diffrn_measurement_device_type 'CCD area detector'
_diffrn_measurement_method 'phi and omega scans'
_diffrn_radiation_monochromator graphite
_diffrn_radiation_source 'fine-focus sealed tube'
_diffrn_radiation_type MoK\a
_diffrn_radiation_wavelength 0.71073
_diffrn_reflns_av_R_equivalents 0.0566
_diffrn_reflns_av_sigmaI/netI 0.0382
_diffrn_reflns_limit_h_max 9
_diffrn_reflns_limit_h_min -9
_diffrn_reflns_limit_k_max 19
_diffrn_reflns_limit_k_min -19
_diffrn_reflns_limit_l_max 40
_diffrn_reflns_limit_l_min -45
_diffrn_reflns_number 25273
_diffrn_reflns_theta_full 23.27
_diffrn_reflns_theta_max 23.27
_diffrn_reflns_theta_min 1.99
_exptl_absorpt_coefficient_mu 4.862
_exptl_absorpt_correction_T_max 1.000000
_exptl_absorpt_correction_T_min 0.648006
_exptl_absorpt_correction_type sadabs
_exptl_crystal_colour colourless
_exptl_crystal_density_diffrn 1.694
_exptl_crystal_density_method 'not measured'
_exptl_crystal_description prism
_exptl_crystal_F_000 3088
_exptl_crystal_size_max .21
_exptl_crystal_size_mid .11
_exptl_crystal_size_min .08
_refine_diff_density_max 0.564
_refine_diff_density_min -0.817
_refine_diff_density_rms 0.081
_refine_ls_extinction_coef 0.00123(5)
_refine_ls_extinction_expression Fc^*^=kFc[1+0.001xFc^2^\l^3^/sin(2\q)]^-1/4^
_refine_ls_extinction_method SHELXL
_refine_ls_goodness_of_fit_ref 0.982
_refine_ls_hydrogen_treatment mixed
_refine_ls_matrix_type full
_refine_ls_number_parameters 353
_refine_ls_number_reflns 4399
_refine_ls_number_restraints 0
_refine_ls_restrained_S_all 0.982
_refine_ls_R_factor_all 0.0586
_refine_ls_R_factor_gt 0.0339
_refine_ls_shift/su_max 0.060
_refine_ls_shift/su_mean 0.004
_refine_ls_structure_factor_coef Fsqd
_refine_ls_weighting_details 'calc w=1/[\s^2^(Fo^2^)+(0.0342P)^2^+4.6247P] where P=(Fo^2^+2Fc^2^)/3'
_refine_ls_weighting_scheme calc
_refine_ls_wR_factor_gt 0.0631
_refine_ls_wR_factor_ref 0.0696
_reflns_number_gt 3186
_reflns_number_total 4399
_reflns_threshold_expression >2sigma(I)
_cod_data_source_file b107072j.txt
_cod_data_source_block 8
_cod_depositor_comments
;
The following automatic conversions were performed:
'_symmetry_cell_setting' value 'Orthorhombic' changed to 'orthorhombic'
according to '/home/saulius/struct/CIF-dictionaries/cif_core.dic'
dictionary named 'cif_core.dic' version 2.4.1 from 2010-06-29.

Automatic conversion script
Id: cif_fix_enum 1527 2010-12-29 10:47:43Z saulius 
;
_cod_original_sg_symbol_H-M Pbca
_cod_database_code 7011052

loop_
_symmetry_equiv_pos_as_xyz
'x, y, z'
'-x+1/2, -y, z+1/2'
'-x, y+1/2, -z+1/2'
'x+1/2, -y+1/2, -z'
'-x, -y, -z'
'x-1/2, y, -z-1/2'
'x, -y-1/2, z-1/2'
'-x-1/2, y-1/2, z'

loop_
_atom_site_label
_atom_site_type_symbol
_atom_site_fract_x
_atom_site_fract_y
_atom_site_fract_z
_atom_site_U_iso_or_equiv
_atom_site_adp_type
_atom_site_occupancy
_atom_site_symmetry_multiplicity
_atom_site_calc_flag
_atom_site_refinement_flags
_atom_site_disorder_assembly
_atom_site_disorder_group
Pt1 Pt 0.27245(2) -0.451402(15) 0.368062(6) 0.04731(11) Uani 1 1 d . . .
Cl1 Cl 0.4250(2) -0.53352(11) 0.40003(4) 0.0754(5) Uani 1 1 d . . .
Cl2 Cl 0.26449(19) -0.54223(9) 0.32545(4) 0.0631(4) Uani 1 1 d . . .
P1 P 0.13098(18) -0.37024(9) 0.34051(4) 0.0475(4) Uani 1 1 d . . .
N1 N 0.1174(6) -0.2895(3) 0.36168(12) 0.0583(15) Uani 1 1 d . . .
C13 C 0.0037(9) -0.2279(4) 0.3558(2) 0.081(2) Uani 1 1 d . . .
H13A H -0.0391 -0.2341 0.3341 0.097 Uiso 1 1 calc R . .
H13B H 0.0542 -0.1779 0.3567 0.097 Uiso 1 1 calc R . .
C14 C -0.1245(11) -0.2296(5) 0.3807(2) 0.118(3) Uani 1 1 d . . .
H14A H -0.1970 -0.1895 0.3758 0.177 Uiso 1 1 calc R . .
H14B H -0.0831 -0.2213 0.4022 0.177 Uiso 1 1 calc R . .
H14C H -0.1746 -0.2790 0.3800 0.177 Uiso 1 1 calc R . .
P2 P 0.26002(19) -0.36097(11) 0.40508(4) 0.0542(4) Uani 1 1 d . . .
N2 N 0.2244(6) -0.2746(3) 0.38773(14) 0.0618(15) Uani 1 1 d . . .
C27 C 0.3626(15) -0.2288(6) 0.3748(2) 0.132(5) Uani 1 1 d . . .
H27A H 0.4407 -0.2657 0.3684 0.159 Uiso 1 1 calc R . .
H27B H 0.3308 -0.2015 0.3553 0.159 Uiso 1 1 calc R . .
C28 C 0.4267(13) -0.1776(7) 0.3950(3) 0.151(4) Uani 1 1 d . . .
H28A H 0.5114 -0.1531 0.3842 0.227 Uiso 1 1 calc R . .
H28B H 0.4624 -0.2037 0.4143 0.227 Uiso 1 1 calc R . .
H28C H 0.3525 -0.1392 0.4010 0.227 Uiso 1 1 calc R . .
O1 O 0.1721(5) -0.3507(2) 0.30330(10) 0.0574(11) Uani 1 1 d . . .
C1 C 0.3133(7) -0.3145(4) 0.29576(14) 0.0495(16) Uani 1 1 d . . .
C2 C 0.3156(8) -0.2360(4) 0.29130(16) 0.0615(18) Uani 1 1 d . . .
H2A H 0.2260 -0.2073 0.2930 0.074 Uiso 1 1 calc R . .
C3 C 0.4517(10) -0.2003(4) 0.28432(18) 0.076(2) Uani 1 1 d . . .
H3A H 0.4544 -0.1468 0.2816 0.091 Uiso 1 1 calc R . .
C4 C 0.5834(9) -0.2422(5) 0.28128(19) 0.084(2) Uani 1 1 d . . .
H4A H 0.6755 -0.2175 0.2767 0.100 Uiso 1 1 calc R . .
C5 C 0.5788(9) -0.3223(5) 0.28503(19) 0.084(2) Uani 1 1 d . . .
H5A H 0.6676 -0.3513 0.2823 0.101 Uiso 1 1 calc R . .
C6 C 0.4428(9) -0.3590(4) 0.29277(16) 0.068(2) Uani 1 1 d . . .
H6A H 0.4391 -0.4123 0.2959 0.082 Uiso 1 1 calc R . .
O7 O -0.0447(4) -0.3898(2) 0.33640(10) 0.0577(12) Uani 1 1 d . . .
C7 C -0.1178(6) -0.4486(4) 0.31838(16) 0.0536(16) Uani 1 1 d . . .
C8 C -0.0868(8) -0.4621(4) 0.28623(16) 0.0650(19) Uani 1 1 d . . .
H8A H -0.0073 -0.4363 0.2757 0.078 Uiso 1 1 calc R . .
C9 C -0.1773(9) -0.5156(5) 0.2694(2) 0.076(2) Uani 1 1 d . . .
H9A H -0.1593 -0.5255 0.2474 0.091 Uiso 1 1 calc R . .
C10 C -0.2926(9) -0.5534(5) 0.2854(3) 0.089(3) Uani 1 1 d . . .
H10A H -0.3524 -0.5895 0.2744 0.107 Uiso 1 1 calc R . .
C11 C -0.3197(9) -0.5385(5) 0.3173(2) 0.087(2) Uani 1 1 d . . .
H11A H -0.3995 -0.5641 0.3278 0.104 Uiso 1 1 calc R . .
C12 C -0.2318(8) -0.4862(5) 0.3346(2) 0.072(2) Uani 1 1 d . . .
H12A H -0.2498 -0.4769 0.3567 0.086 Uiso 1 1 calc R . .
O15 O 0.1232(5) -0.3685(3) 0.43044(10) 0.0650(12) Uani 1 1 d . . .
C15 C 0.0477(8) -0.4377(5) 0.43774(18) 0.067(2) Uani 1 1 d . . .
C16 C -0.0933(10) -0.4504(7) 0.4262(2) 0.113(3) Uani 1 1 d . . .
H16A H -0.1389 -0.4142 0.4125 0.136 Uiso 1 1 calc R . .
C17 C -0.1738(14) -0.5192(9) 0.4348(3) 0.140(5) Uani 1 1 d . . .
H17A H -0.2717 -0.5297 0.4271 0.168 Uiso 1 1 calc R . .
C18 C -0.0989(17) -0.5681(8) 0.4549(4) 0.144(5) Uani 1 1 d . . .
H18A H -0.1479 -0.6140 0.4607 0.173 Uiso 1 1 calc R . .
C19 C 0.0416(15) -0.5553(7) 0.4673(3) 0.136(4) Uani 1 1 d . . .
H19A H 0.0878 -0.5901 0.4815 0.163 Uiso 1 1 calc R . .
C20 C 0.1127(10) -0.4888(5) 0.4578(2) 0.099(3) Uani 1 1 d . . .
H20A H 0.2106 -0.4787 0.4656 0.119 Uiso 1 1 calc R . .
O21 O 0.4079(5) -0.3448(3) 0.42564(12) 0.0814(15) Uani 1 1 d . . .
C21 C 0.4239(8) -0.3385(4) 0.45983(18) 0.0628(19) Uani 1 1 d . . .
C22 C 0.5132(10) -0.3897(5) 0.4750(3) 0.109(3) Uani 1 1 d . . .
H22A H 0.5589 -0.4299 0.4634 0.131 Uiso 1 1 calc R . .
C23 C 0.5373(14) -0.3822(9) 0.5087(4) 0.135(5) Uani 1 1 d . . .
H23A H 0.5957 -0.4186 0.5199 0.162 Uiso 1 1 calc R . .
C24 C 0.4774(17) -0.3238(10) 0.5242(3) 0.139(6) Uani 1 1 d . . .
H24A H 0.4982 -0.3182 0.5464 0.167 Uiso 1 1 calc R . .
C25 C 0.3863(15) -0.2708(7) 0.5096(3) 0.120(4) Uani 1 1 d . . .
H25A H 0.3424 -0.2303 0.5213 0.144 Uiso 1 1 calc R . .
C26 C 0.3617(10) -0.2799(5) 0.4764(2) 0.085(2) Uani 1 1 d . . .
H26A H 0.3006 -0.2443 0.4654 0.101 Uiso 1 1 calc R . .

loop_
_atom_site_aniso_label
_atom_site_aniso_U_11
_atom_site_aniso_U_22
_atom_site_aniso_U_33
_atom_site_aniso_U_23
_atom_site_aniso_U_13
_atom_site_aniso_U_12
Pt1 0.05019(16) 0.04561(16) 0.04615(16) -0.00203(13) -0.00058(12) -0.00278(12)
Cl1 0.0855(13) 0.0720(13) 0.0687(12) 0.0028(10) -0.0176(10) 0.0182(10)
Cl2 0.0832(12) 0.0444(9) 0.0618(11) -0.0103(8) -0.0042(8) 0.0009(9)
P1 0.0522(10) 0.0446(10) 0.0458(11) -0.0029(8) -0.0022(8) -0.0051(8)
N1 0.065(4) 0.056(4) 0.054(4) -0.011(3) -0.014(3) 0.003(3)
C13 0.082(6) 0.053(5) 0.109(7) -0.011(4) -0.024(5) 0.017(4)
C14 0.105(7) 0.117(8) 0.132(9) -0.021(7) 0.019(6) 0.040(6)
P2 0.0551(10) 0.0579(10) 0.0497(11) -0.0115(8) -0.0065(8) -0.0017(9)
N2 0.071(4) 0.042(3) 0.072(4) -0.018(3) -0.012(3) -0.007(3)
C27 0.202(12) 0.089(7) 0.106(8) 0.020(6) -0.059(8) -0.071(8)
C28 0.151(10) 0.140(10) 0.162(11) 0.022(9) -0.025(9) -0.037(8)
O1 0.059(3) 0.062(3) 0.051(3) 0.001(2) -0.006(2) -0.014(2)
C1 0.060(4) 0.049(4) 0.039(4) 0.000(3) -0.005(3) -0.007(3)
C2 0.082(5) 0.051(4) 0.052(5) 0.013(3) 0.002(4) -0.001(4)
C3 0.089(6) 0.056(5) 0.082(6) 0.015(4) 0.010(4) -0.016(4)
C4 0.073(6) 0.087(7) 0.090(7) 0.008(5) 0.019(4) -0.014(5)
C5 0.075(6) 0.077(6) 0.102(7) 0.007(5) 0.022(5) 0.013(5)
C6 0.084(5) 0.051(4) 0.070(5) 0.004(4) 0.016(4) 0.005(4)
O7 0.048(3) 0.064(3) 0.061(3) -0.012(2) -0.004(2) -0.006(2)
C7 0.042(4) 0.056(4) 0.062(5) 0.000(4) -0.012(3) 0.001(3)
C8 0.062(4) 0.078(5) 0.055(5) -0.009(4) 0.000(3) -0.006(4)
C9 0.075(5) 0.082(6) 0.072(6) -0.023(4) -0.016(4) 0.002(4)
C10 0.075(6) 0.064(5) 0.127(8) -0.025(6) -0.031(5) -0.004(5)
C11 0.071(5) 0.080(6) 0.109(7) -0.002(6) -0.007(5) -0.021(4)
C12 0.068(5) 0.080(5) 0.068(5) 0.003(4) -0.002(4) -0.021(4)
O15 0.069(3) 0.067(3) 0.059(3) -0.010(3) 0.003(2) 0.003(3)
C15 0.057(5) 0.088(6) 0.056(5) -0.008(4) 0.008(4) -0.001(4)
C16 0.082(7) 0.176(11) 0.082(6) -0.020(7) -0.006(5) -0.025(7)
C17 0.078(8) 0.193(16) 0.150(13) -0.048(10) 0.013(7) -0.053(9)
C18 0.119(12) 0.149(13) 0.165(14) -0.040(10) 0.062(10) -0.046(10)
C19 0.133(10) 0.116(10) 0.158(11) 0.024(8) 0.040(8) -0.009(8)
C20 0.085(6) 0.088(7) 0.124(8) 0.021(6) 0.018(6) -0.003(5)
O21 0.060(3) 0.122(5) 0.062(3) -0.032(3) -0.018(2) 0.006(3)
C21 0.063(5) 0.063(5) 0.062(5) -0.005(4) -0.019(4) 0.002(4)
C22 0.101(7) 0.086(7) 0.140(10) 0.001(7) -0.052(7) 0.011(5)
C23 0.119(9) 0.146(13) 0.140(14) 0.061(10) -0.062(9) -0.020(9)
C24 0.155(13) 0.189(17) 0.073(9) 0.027(10) -0.036(8) -0.081(12)
C25 0.174(11) 0.119(10) 0.067(8) -0.030(6) 0.034(7) -0.028(8)
C26 0.114(7) 0.077(6) 0.063(6) -0.002(5) -0.009(5) 0.005(5)

loop_
_atom_type_symbol
_atom_type_description
_atom_type_scat_dispersion_real
_atom_type_scat_dispersion_imag
_atom_type_scat_source
C C 0.0033 0.0016 'International Tables Vol C Tables 4.2.6.8 and 6.1.1.4'
H H 0.0000 0.0000 'International Tables Vol C Tables 4.2.6.8 and 6.1.1.4'
N N 0.0061 0.0033 'International Tables Vol C Tables 4.2.6.8 and 6.1.1.4'
O O 0.0106 0.0060 'International Tables Vol C Tables 4.2.6.8 and 6.1.1.4'
P P 0.1023 0.0942 'International Tables Vol C Tables 4.2.6.8 and 6.1.1.4'
Cl Cl 0.1484 0.1585 'International Tables Vol C Tables 4.2.6.8 and 6.1.1.4'
Pt Pt -1.7033 8.3905 'International Tables Vol C Tables 4.2.6.8 and 6.1.1.4'

loop_
_geom_angle_atom_site_label_1
_geom_angle_atom_site_label_2
_geom_angle_atom_site_label_3
_geom_angle
_geom_angle_site_symmetry_1
_geom_angle_site_symmetry_3
_geom_angle_publ_flag
P2 Pt1 P1 82.55(6) . . ?
P2 Pt1 Cl2 174.00(6) . . ?
P1 Pt1 Cl2 91.65(6) . . ?
P2 Pt1 Cl1 94.25(7) . . ?
P1 Pt1 Cl1 176.81(6) . . ?
Cl2 Pt1 Cl1 91.55(6) . . ?
O7 P1 O1 99.3(2) . . ?
O7 P1 N1 99.6(3) . . ?
O1 P1 N1 109.7(3) . . ?
O7 P1 Pt1 117.92(18) . . ?
O1 P1 Pt1 119.98(17) . . ?
N1 P1 Pt1 108.25(19) . . ?
N2 N1 C13 115.4(5) . . ?
N2 N1 P1 119.6(4) . . ?
C13 N1 P1 125.1(5) . . ?
N1 C13 C14 112.1(7) . . ?
O21 P2 O15 106.6(3) . . ?
O21 P2 N2 102.8(3) . . ?
O15 P2 N2 102.1(3) . . ?
O21 P2 Pt1 117.4(2) . . ?
O15 P2 Pt1 115.65(19) . . ?
N2 P2 Pt1 110.6(2) . . ?
N1 N2 C27 110.4(6) . . ?
N1 N2 P2 105.9(4) . . ?
C27 N2 P2 117.1(6) . . ?
C28 C27 N2 117.4(10) . . ?
C1 O1 P1 119.7(3) . . ?
C2 C1 C6 122.0(6) . . ?
C2 C1 O1 118.6(6) . . ?
C6 C1 O1 119.4(6) . . ?
C1 C2 C3 119.2(7) . . ?
C4 C3 C2 120.8(7) . . ?
C3 C4 C5 119.5(7) . . ?
C6 C5 C4 120.3(7) . . ?
C1 C6 C5 118.2(7) . . ?
C7 O7 P1 130.5(4) . . ?
C8 C7 C12 122.4(7) . . ?
C8 C7 O7 122.5(6) . . ?
C12 C7 O7 114.8(6) . . ?
C7 C8 C9 118.4(7) . . ?
C10 C9 C8 119.7(8) . . ?
C11 C10 C9 120.2(8) . . ?
C10 C11 C12 121.5(8) . . ?
C7 C12 C11 117.9(8) . . ?
C15 O15 P2 124.4(4) . . ?
C20 C15 C16 120.2(9) . . ?
C20 C15 O15 119.7(7) . . ?
C16 C15 O15 120.0(8) . . ?
C15 C16 C17 120.2(11) . . ?
C18 C17 C16 115.7(12) . . ?
C17 C18 C19 124.6(14) . . ?
C18 C19 C20 116.7(12) . . ?
C15 C20 C19 122.6(10) . . ?
C21 O21 P2 128.9(4) . . ?
C26 C21 C22 120.4(8) . . ?
C26 C21 O21 121.4(7) . . ?
C22 C21 O21 118.0(8) . . ?
C21 C22 C23 118.9(10) . . ?
C24 C23 C22 119.5(13) . . ?
C23 C24 C25 123.1(14) . . ?
C24 C25 C26 116.6(11) . . ?
C21 C26 C25 121.4(9) . . ?

loop_
_geom_bond_atom_site_label_1
_geom_bond_atom_site_label_2
_geom_bond_distance
_geom_bond_site_symmetry_2
_geom_bond_publ_flag
Pt1 P2 2.1773(17) . ?
Pt1 P1 2.1819(16) . ?
Pt1 Cl2 2.3451(16) . ?
Pt1 Cl1 2.3443(17) . ?
P1 O7 1.580(4) . ?
P1 O1 1.599(4) . ?
P1 N1 1.645(5) . ?
N1 N2 1.440(7) . ?
N1 C13 1.475(8) . ?
C13 C14 1.514(11) . ?
P2 O21 1.567(4) . ?
P2 O15 1.588(5) . ?
P2 N2 1.680(6) . ?
N2 C27 1.536(12) . ?
C27 C28 1.332(11) . ?
O1 C1 1.416(7) . ?
C1 C2 1.367(8) . ?
C1 C6 1.373(8) . ?
C2 C3 1.370(9) . ?
C3 C4 1.365(10) . ?
C4 C5 1.391(10) . ?
C5 C6 1.384(9) . ?
O7 C7 1.409(7) . ?
C7 C8 1.362(8) . ?
C7 C12 1.361(9) . ?
C8 C9 1.398(9) . ?
C9 C10 1.368(11) . ?
C10 C11 1.348(11) . ?
C11 C12 1.382(10) . ?
O15 C15 1.397(8) . ?
C15 C20 1.332(10) . ?
C15 C16 1.337(10) . ?
C16 C17 1.425(15) . ?
C17 C18 1.348(16) . ?
C18 C19 1.346(15) . ?
C19 C20 1.361(12) . ?
O21 C21 1.409(8) . ?
C21 C26 1.333(10) . ?
C21 C22 1.332(10) . ?
C22 C23 1.400(14) . ?
C23 C24 1.302(16) . ?
C24 C25 1.351(16) . ?
C25 C26 1.385(11) . ?

loop_
_geom_torsion_atom_site_label_1
_geom_torsion_atom_site_label_2
_geom_torsion_atom_site_label_3
_geom_torsion_atom_site_label_4
_geom_torsion
_geom_torsion_site_symmetry_1
_geom_torsion_site_symmetry_2
_geom_torsion_site_symmetry_3
_geom_torsion_site_symmetry_4
_geom_torsion_publ_flag
P2 Pt1 P1 O7 -105.83(19) . . . . ?
Cl2 Pt1 P1 O7 72.62(19) . . . . ?
Cl1 Pt1 P1 O7 -107.8(12) . . . . ?
P2 Pt1 P1 O1 133.00(19) . . . . ?
Cl2 Pt1 P1 O1 -48.55(19) . . . . ?
Cl1 Pt1 P1 O1 131.0(12) . . . . ?
P2 Pt1 P1 N1 6.1(2) . . . . ?
Cl2 Pt1 P1 N1 -175.5(2) . . . . ?
Cl1 Pt1 P1 N1 4.1(13) . . . . ?
O7 P1 N1 N2 140.8(5) . . . . ?
O1 P1 N1 N2 -115.6(5) . . . . ?
Pt1 P1 N1 N2 17.0(5) . . . . ?
O7 P1 N1 C13 -40.5(6) . . . . ?
O1 P1 N1 C13 63.1(6) . . . . ?
Pt1 P1 N1 C13 -164.3(5) . . . . ?
N2 N1 C13 C14 -78.0(8) . . . . ?
P1 N1 C13 C14 103.3(7) . . . . ?
P1 Pt1 P2 O21 -141.5(3) . . . . ?
Cl2 Pt1 P2 O21 -156.5(6) . . . . ?
Cl1 Pt1 P2 O21 38.4(3) . . . . ?
P1 Pt1 P2 O15 91.3(2) . . . . ?
Cl2 Pt1 P2 O15 76.3(7) . . . . ?
Cl1 Pt1 P2 O15 -88.9(2) . . . . ?
P1 Pt1 P2 N2 -24.1(2) . . . . ?
Cl2 Pt1 P2 N2 -39.1(7) . . . . ?
Cl1 Pt1 P2 N2 155.8(2) . . . . ?
C13 N1 N2 C27 -86.9(8) . . . . ?
P1 N1 N2 C27 91.9(7) . . . . ?
C13 N1 N2 P2 145.4(5) . . . . ?
P1 N1 N2 P2 -35.8(6) . . . . ?
O21 P2 N2 N1 164.4(4) . . . . ?
O15 P2 N2 N1 -85.3(4) . . . . ?
Pt1 P2 N2 N1 38.3(4) . . . . ?
O21 P2 N2 C27 40.8(6) . . . . ?
O15 P2 N2 C27 151.2(5) . . . . ?
Pt1 P2 N2 C27 -85.2(5) . . . . ?
N1 N2 C27 C28 145.8(10) . . . . ?
P2 N2 C27 C28 -92.9(11) . . . . ?
O7 P1 O1 C1 167.4(4) . . . . ?
N1 P1 O1 C1 63.6(5) . . . . ?
Pt1 P1 O1 C1 -62.6(5) . . . . ?
P1 O1 C1 C2 -97.7(6) . . . . ?
P1 O1 C1 C6 83.0(7) . . . . ?
C6 C1 C2 C3 -1.5(10) . . . . ?
O1 C1 C2 C3 179.3(6) . . . . ?
C1 C2 C3 C4 1.1(11) . . . . ?
C2 C3 C4 C5 0.6(12) . . . . ?
C3 C4 C5 C6 -1.9(12) . . . . ?
C2 C1 C6 C5 0.1(10) . . . . ?
O1 C1 C6 C5 179.3(6) . . . . ?
C4 C5 C6 C1 1.6(11) . . . . ?
O1 P1 O7 C7 62.3(6) . . . . ?
N1 P1 O7 C7 174.3(5) . . . . ?
Pt1 P1 O7 C7 -69.0(6) . . . . ?
P1 O7 C7 C8 -51.0(8) . . . . ?
P1 O7 C7 C12 134.9(5) . . . . ?
C12 C7 C8 C9 1.0(11) . . . . ?
O7 C7 C8 C9 -172.7(6) . . . . ?
C7 C8 C9 C10 -0.7(11) . . . . ?
C8 C9 C10 C11 0.7(13) . . . . ?
C9 C10 C11 C12 -1.0(13) . . . . ?
C8 C7 C12 C11 -1.3(11) . . . . ?
O7 C7 C12 C11 172.9(6) . . . . ?
C10 C11 C12 C7 1.2(12) . . . . ?
O21 P2 O15 C15 -109.7(6) . . . . ?
N2 P2 O15 C15 142.9(5) . . . . ?
Pt1 P2 O15 C15 22.8(6) . . . . ?
P2 O15 C15 C20 78.3(8) . . . . ?
P2 O15 C15 C16 -105.7(7) . . . . ?
C20 C15 C16 C17 -1.0(14) . . . . ?
O15 C15 C16 C17 -177.0(8) . . . . ?
C15 C16 C17 C18 0.3(17) . . . . ?
C16 C17 C18 C19 1(2) . . . . ?
C17 C18 C19 C20 -2(2) . . . . ?
C16 C15 C20 C19 0.4(14) . . . . ?
O15 C15 C20 C19 176.4(8) . . . . ?
C18 C19 C20 C15 0.9(16) . . . . ?
O15 P2 O21 C21 0.8(7) . . . . ?
N2 P2 O21 C21 107.7(6) . . . . ?
Pt1 P2 O21 C21 -130.7(5) . . . . ?
P2 O21 C21 C26 -67.4(9) . . . . ?
P2 O21 C21 C22 117.8(7) . . . . ?
C26 C21 C22 C23 1.7(14) . . . . ?
O21 C21 C22 C23 176.6(8) . . . . ?
C21 C22 C23 C24 -2.8(18) . . . . ?
C22 C23 C24 C25 3(2) . . . . ?
C23 C24 C25 C26 -2(2) . . . . ?
C22 C21 C26 C25 -0.7(13) . . . . ?
O21 C21 C26 C25 -175.4(8) . . . . ?
C24 C25 C26 C21 0.7(15) . . . . ?
